data_4322708
loop_
_publ_author_name
'Jennifer L. Sebestl'
'T. Timothy Nadasdi'
'Mary Jane Heeg'
'Charles H. Winter'

_publ_section_title
;
 Monomeric Three- and Four-Coordinate Magnesium Amides
;
_journal_name_full 'Inorganic Chemistry'
_journal_page_first 1289
_journal_page_last 1294
_journal_paper_doi 10.1021/ic970905m
_journal_volume 37
_journal_year 1998
_chemical_formula_sum 'C26 H54 Mg N4 Si4'
_chemical_formula_weight 559.40
_chemical_name_systematic
;
 ?
;
_space_group_IT_number 15
_symmetry_cell_setting monoclinic
_symmetry_space_group_name_Hall '-C 2yc'
_symmetry_space_group_name_H-M 'C 1 2/c 1'
_atom_sites_solution_hydrogens geom
_atom_sites_solution_primary direct
_atom_sites_solution_secondary difmap
_audit_creation_method SHELXL
_cell_angle_alpha 90.00
_cell_angle_beta 95.639(2)
_cell_angle_gamma 90.00
_cell_formula_units_Z 4
_cell_length_a 11.8393(10)
_cell_length_b 20.435(2)
_cell_length_c 15.6186(12)
_cell_measurement_reflns_used 3001
_cell_measurement_temperature 295(2)
_cell_volume 3760.4(6)
_computing_cell_refinement 'Siemens SAINT'
_computing_data_collection 'Siemens SMART'
_computing_data_reduction 'Siemens SAINT'
_computing_molecular_graphics SHELXTL-Plus
_computing_publication_material SHELXL-93
_computing_structure_refinement 'SHELXL-93 (Sheldrick, 1993)'
_computing_structure_solution 'SHELXS-86 (Sheldrick, 1990)'
_diffrn_ambient_temperature 295(2)
_diffrn_measurement_device 'Siemens P4/CCD'
_diffrn_measurement_method 'SMART CCD'
_diffrn_radiation_monochromator graphite
_diffrn_radiation_source 'fine-focus sealed tube'
_diffrn_radiation_type MoK\a
_diffrn_radiation_wavelength 0.71073
_diffrn_reflns_av_R_equivalents 0.15
_diffrn_reflns_av_sigmaI/netI 0.1037
_diffrn_reflns_limit_h_max 14
_diffrn_reflns_limit_h_min -14
_diffrn_reflns_limit_k_max 26
_diffrn_reflns_limit_k_min 0
_diffrn_reflns_limit_l_max 19
_diffrn_reflns_limit_l_min 0
_diffrn_reflns_number 17312
_diffrn_reflns_theta_max 27.81
_diffrn_reflns_theta_min 1.99
_diffrn_standards_interval_time 21600
_diffrn_standards_number '50 frames'
_exptl_absorpt_coefficient_mu 0.193
_exptl_absorpt_correction_type none
_exptl_crystal_colour Colorless
_exptl_crystal_density_diffrn 0.988
_exptl_crystal_description 'Square rods'
_exptl_crystal_F_000 1224
_exptl_crystal_size_max 0.50
_exptl_crystal_size_mid 0.24
_exptl_crystal_size_min 0.20
_refine_diff_density_max 0.394
_refine_diff_density_min -0.413
_refine_diff_density_rms 0.091
_refine_ls_extinction_coef 0.0013(6)
_refine_ls_extinction_expression Fc^*^=kFc[1+0.001xFc^2^\l^3^/sin(2\q)]^-1/4^
_refine_ls_extinction_method SHELXL
_refine_ls_goodness_of_fit_all 1.036
_refine_ls_goodness_of_fit_obs 1.091
_refine_ls_hydrogen_treatment riding
_refine_ls_matrix_type full
_refine_ls_number_parameters 180
_refine_ls_number_reflns 3725
_refine_ls_number_restraints 0
_refine_ls_restrained_S_all 1.038
_refine_ls_restrained_S_obs 1.091
_refine_ls_R_factor_all 0.1347
_refine_ls_R_factor_obs 0.0717
_refine_ls_shift/esd_max -0.069
_refine_ls_shift/esd_mean 0.002
_refine_ls_structure_factor_coef Fsqd
_refine_ls_weighting_details 'w=1/[\s^2^(Fo^2^)+(0.0869P)^2^+4.1096P] where P=(Fo^2^+2Fc^2^)/3'
_refine_ls_weighting_scheme calc
_refine_ls_wR_factor_all 0.2100
_refine_ls_wR_factor_obs 0.1684
_reflns_number_observed 2212
_reflns_number_total 3727
_reflns_observed_criterion >2sigma(I)
_cod_data_source_file ic970905m_3.cif
_cod_data_source_block best(4)
_cod_depositor_comments
;
The following automatic conversions were performed:

'_refine_ls_weighting_scheme' value 'calc
w=1/[\s^2^(Fo^2^)+(0.0869P)^2^+4.1096P] where P=(Fo^2^+2Fc^2^)/3' was
changed to 'calc'. New tag '_refine_ls_weighting_details' was
created. The value of the new tag was set to
'w=1/[\s^2^(Fo^2^)+(0.0869P)^2^+4.1096P] where P=(Fo^2^+2Fc^2^)/3'.

Automatic conversion script
Id: cif_fix_values 3143 2015-03-26 13:38:13Z robertas 
;
_cod_original_cell_volume 3760.4(5)
_cod_database_code 4322708

loop_
_symmetry_equiv_pos_as_xyz
'x, y, z'
'-x, y, -z+1/2'
'x+1/2, y+1/2, z'
'-x+1/2, y+1/2, -z+1/2'
'-x, -y, -z'
'x, -y, z-1/2'
'-x+1/2, -y+1/2, -z'
'x+1/2, -y+1/2, z-1/2'

loop_
_atom_site_aniso_label
_atom_site_aniso_U_11
_atom_site_aniso_U_22
_atom_site_aniso_U_33
_atom_site_aniso_U_23
_atom_site_aniso_U_13
_atom_site_aniso_U_12
Mg1 0.0353(8) 0.0443(8) 0.0729(12) 0.000 -0.0014(7) 0.000
Si1 0.0546(6) 0.0561(6) 0.0933(10) 0.0026(6) -0.0061(6) 0.0140(5)
C1 0.091(3) 0.092(3) 0.089(4) 0.025(3) -0.001(3) 0.019(3)
C2 0.063(3) 0.095(3) 0.125(4) 0.005(3) -0.029(3) 0.020(2)
C3 0.104(4) 0.059(3) 0.148(5) 0.001(3) -0.004(4) 0.012(2)
Si2 0.0490(6) 0.0721(7) 0.0832(9) -0.0070(6) 0.0100(6) 0.0043(5)
C4 0.081(3) 0.107(4) 0.105(4) -0.013(3) 0.021(3) 0.027(3)
C5 0.077(3) 0.115(4) 0.081(3) 0.002(3) 0.016(3) 0.011(3)
C6 0.088(3) 0.121(4) 0.111(4) -0.012(3) 0.026(3) -0.036(3)
N1 0.0417(14) 0.052(2) 0.072(2) -0.0007(15) -0.0018(14) 0.0081(12)
N2 0.043(2) 0.050(2) 0.081(2) -0.005(2) -0.0031(14) 0.0006(13)
C7 0.049(2) 0.055(2) 0.071(3) -0.003(2) -0.002(2) 0.001(2)
C8 0.053(2) 0.059(2) 0.078(3) -0.002(2) -0.004(2) -0.009(2)
C9 0.080(3) 0.049(2) 0.084(3) -0.008(2) -0.003(2) -0.013(2)
C10 0.073(3) 0.051(2) 0.085(3) -0.003(2) 0.005(2) 0.004(2)
C11 0.048(2) 0.058(2) 0.085(3) 0.001(2) 0.003(2) 0.005(2)
C12 0.057(2) 0.096(3) 0.130(5) -0.010(3) -0.013(3) -0.018(2)
C13 0.108(4) 0.076(3) 0.175(6) -0.037(4) 0.011(4) 0.023(3)

loop_
_atom_site_label
_atom_site_type_symbol
_atom_site_fract_x
_atom_site_fract_y
_atom_site_fract_z
_atom_site_U_iso_or_equiv
_atom_site_thermal_displace_type
_atom_site_occupancy
_atom_site_calc_flag
_atom_site_refinement_flags
_atom_site_disorder_group
Mg1 Mg 0.0000 0.14412(7) 0.7500 0.0513(5) Uani 1 d S .
Si1 Si 0.19501(9) 0.04334(5) 0.79973(9) 0.0689(4) Uani 1 d . .
C1 C 0.1132(4) 0.0499(2) 0.8963(3) 0.0913(15) Uani 1 d . .
H1A H 0.1212(21) 0.0932(5) 0.9197(12) 0.110 Uiso 1 calc R .
H1B H 0.1421(18) 0.0187(11) 0.9389(9) 0.110 Uiso 1 calc R .
H1C H 0.0345(6) 0.0411(14) 0.8796(5) 0.110 Uiso 1 calc R .
C2 C 0.3486(4) 0.0556(2) 0.8434(4) 0.097(2) Uani 1 d . .
H2A H 0.3685(8) 0.0244(10) 0.8883(14) 0.117 Uiso 1 calc R .
H2B H 0.3585(7) 0.0991(6) 0.8661(19) 0.117 Uiso 1 calc R .
H2C H 0.3966(4) 0.0495(15) 0.7979(6) 0.117 Uiso 1 calc R .
C3 C 0.1792(5) -0.0448(2) 0.7638(4) 0.105(2) Uani 1 d . .
H3A H 0.1830(27) -0.0728(2) 0.8134(4) 0.126 Uiso 1 calc R .
H3B H 0.2393(16) -0.0558(5) 0.7294(17) 0.126 Uiso 1 calc R .
H3C H 0.1073(13) -0.0505(4) 0.7305(17) 0.126 Uiso 1 calc R .
Si2 Si 0.22256(9) 0.11521(6) 0.63668(8) 0.0679(4) Uani 1 d . .
C4 C 0.3038(4) 0.0420(3) 0.6012(4) 0.097(2) Uani 1 d . .
H4A H 0.3370(22) 0.0525(6) 0.5492(11) 0.116 Uiso 1 calc R .
H4B H 0.2530(7) 0.0056(5) 0.5909(20) 0.116 Uiso 1 calc R .
H4C H 0.3627(17) 0.0307(10) 0.6454(9) 0.116 Uiso 1 calc R .
C5 C 0.1331(4) 0.1418(3) 0.5371(3) 0.0905(14) Uani 1 d . .
H5A H 0.1806(5) 0.1488(14) 0.4915(6) 0.109 Uiso 1 calc R .
H5B H 0.0946(19) 0.1818(7) 0.5484(6) 0.109 Uiso 1 calc R .
H5C H 0.0782(16) 0.1085(6) 0.5203(10) 0.109 Uiso 1 calc R .
C6 C 0.3307(4) 0.1826(3) 0.6592(4) 0.105(2) Uani 1 d . .
H6A H 0.3700(20) 0.1897(12) 0.6091(8) 0.127 Uiso 1 calc R .
H6B H 0.3841(17) 0.1701(7) 0.7066(14) 0.127 Uiso 1 calc R .
H6C H 0.2928(5) 0.2221(5) 0.6732(21) 0.127 Uiso 1 calc R .
N1 N 0.1468(2) 0.09915(13) 0.7224(2) 0.0556(8) Uani 1 d . .
N2 N 0.0708(2) 0.22393(13) 0.8352(2) 0.0589(8) Uani 1 d . .
C7 C 0.1840(3) 0.2297(2) 0.8507(3) 0.0587(10) Uani 1 d . .
C8 C 0.2390(3) 0.2848(2) 0.8861(3) 0.0640(10) Uani 1 d . .
C9 C 0.1710(4) 0.3358(2) 0.9074(3) 0.0718(12) Uani 1 d . .
C10 C 0.0537(3) 0.3324(2) 0.8939(3) 0.0701(11) Uani 1 d . .
C11 C 0.0096(3) 0.2753(2) 0.8574(3) 0.0641(11) Uani 1 d . .
C12 C 0.3675(3) 0.2872(3) 0.8985(4) 0.096(2) Uani 1 d . .
H12A H 0.3959(4) 0.3031(14) 0.8469(7) 0.115 Uiso 1 calc R .
H12B H 0.3968(4) 0.2442(4) 0.9112(20) 0.115 Uiso 1 calc R .
H12C H 0.3912(3) 0.3161(12) 0.9454(13) 0.115 Uiso 1 calc R .
C13 C -0.0217(5) 0.3877(2) 0.9163(5) 0.120(2) Uani 1 d . .
H13A H 0.0023(20) 0.4275(4) 0.8909(20) 0.144 Uiso 1 calc R .
H13B H -0.0169(24) 0.3926(11) 0.9777(5) 0.144 Uiso 1 calc R .
H13C H -0.0987(7) 0.3783(9) 0.8947(21) 0.144 Uiso 1 calc R .
H7 H 0.2239(31) 0.1938(20) 0.8345(25) 0.071(12) Uiso 1 d . .
H9 H 0.2010(34) 0.3728(21) 0.9300(27) 0.078(13) Uiso 1 d . .
H11 H -0.0629(29) 0.2703(16) 0.8493(22) 0.050(10) Uiso 1 d . .

loop_
_atom_type_symbol
_atom_type_description
_atom_type_scat_dispersion_real
_atom_type_scat_dispersion_imag
_atom_type_scat_source
C C 0.0033 0.0016 'International Tables Vol C Tables 4.2.6.8 and 6.1.1.4'
H H 0.0000 0.0000 'International Tables Vol C Tables 4.2.6.8 and 6.1.1.4'
N N 0.0061 0.0033 'International Tables Vol C Tables 4.2.6.8 and 6.1.1.4'
Mg Mg 0.0486 0.0363 'International Tables Vol C Tables 4.2.6.8 and 6.1.1.4'
Si Si 0.0817 0.0704 'International Tables Vol C Tables 4.2.6.8 and 6.1.1.4'

loop_
_geom_angle_atom_site_label_1
_geom_angle_atom_site_label_2
_geom_angle_atom_site_label_3
_geom_angle
_geom_angle_site_symmetry_1
_geom_angle_site_symmetry_3
_geom_angle_publ_flag
N1 Mg1 N1 126.7(2) 2_556 . ?
N1 Mg1 N2 118.86(12) 2_556 . ?
N1 Mg1 N2 100.21(11) . . ?
N1 Mg1 N2 100.22(11) 2_556 2_556 ?
N1 Mg1 N2 118.86(12) . 2_556 ?
N2 Mg1 N2 85.3(2) . 2_556 ?
N1 Mg1 Si1 30.44(9) 2_556 2_556 ?
N1 Mg1 Si1 105.82(10) . 2_556 ?
N2 Mg1 Si1 149.12(8) . 2_556 ?
N2 Mg1 Si1 96.23(8) 2_556 2_556 ?
N1 Mg1 Si1 105.82(10) 2_556 . ?
N1 Mg1 Si1 30.44(9) . . ?
N2 Mg1 Si1 96.23(8) . . ?
N2 Mg1 Si1 149.12(8) 2_556 . ?
Si1 Mg1 Si1 97.84(6) 2_556 . ?
N1 Si1 C1 110.8(2) . . ?
N1 Si1 C3 114.1(2) . . ?
C1 Si1 C3 105.2(2) . . ?
N1 Si1 C2 114.0(2) . . ?
C1 Si1 C2 104.7(3) . . ?
C3 Si1 C2 107.2(2) . . ?
N1 Si1 Mg1 37.19(10) . . ?
C1 Si1 Mg1 74.12(14) . . ?
C3 Si1 Mg1 120.2(2) . . ?
C2 Si1 Mg1 131.3(2) . . ?
N1 Si2 C5 114.0(2) . . ?
N1 Si2 C6 113.0(2) . . ?
C5 Si2 C6 105.1(3) . . ?
N1 Si2 C4 113.4(2) . . ?
C5 Si2 C4 104.4(2) . . ?
C6 Si2 C4 106.0(2) . . ?
Si2 N1 Si1 120.8(2) . . ?
Si2 N1 Mg1 126.7(2) . . ?
Si1 N1 Mg1 112.4(2) . . ?
C11 N2 C7 116.2(3) . . ?
C11 N2 Mg1 123.3(3) . . ?
C7 N2 Mg1 119.0(2) . . ?
N2 C7 C8 124.3(4) . . ?
C9 C8 C7 116.6(4) . . ?
C9 C8 C12 123.1(4) . . ?
C7 C8 C12 120.3(4) . . ?
C8 C9 C10 121.7(4) . . ?
C11 C10 C9 116.0(4) . . ?
C11 C10 C13 121.5(4) . . ?
C9 C10 C13 122.4(4) . . ?
N2 C11 C10 125.2(4) . . ?

loop_
_geom_bond_atom_site_label_1
_geom_bond_atom_site_label_2
_geom_bond_distance
_geom_bond_site_symmetry_2
_geom_bond_publ_flag
Mg1 N1 2.048(3) 2_556 ?
Mg1 N1 2.049(3) . ?
Mg1 N2 2.217(3) . ?
Mg1 N2 2.217(3) 2_556 ?
Mg1 Si1 3.1340(14) 2_556 ?
Mg1 Si1 3.1341(14) . ?
Si1 N1 1.717(3) . ?
Si1 C1 1.875(5) . ?
Si1 C3 1.890(5) . ?
Si1 C2 1.895(4) . ?
Si2 N1 1.715(3) . ?
Si2 C5 1.875(5) . ?
Si2 C6 1.889(5) . ?
Si2 C4 1.892(4) . ?
N2 C11 1.341(4) . ?
N2 C7 1.343(4) . ?
C7 C8 1.388(5) . ?
C8 C9 1.378(6) . ?
C8 C12 1.515(5) . ?
C9 C10 1.386(6) . ?
C10 C11 1.379(5) . ?
C10 C13 1.502(6) . ?
